data_4033018
loop_
_publ_author_name
'Ueno, Hiroshi'
'Okada, Hiroshi'
'Aoyagi, Shinobu'
'Matsuo, Yutaka'

_publ_section_title
;
 Synthesis and Crystal Structure of Li(+)@Fluoreno[60]fullerene: Effect of
 Encapsulated Lithium Ion on Electrochemistry of Spiroannelated Fullerene.
;
_journal_issue 21
_journal_name_full 'The Journal of organic chemistry'
_journal_page_first 11631
_journal_page_last 11635
_journal_paper_doi 10.1021/acs.joc.7b01893
_journal_volume 82
_journal_year 2017
_chemical_formula_sum 'C76 H10 Cl2 F6 Li N O4 S2'
_chemical_formula_weight 1256.81
_chemical_name_systematic
;
 ?
;
_space_group_crystal_system monoclinic
_space_group_IT_number 14
_space_group_name_Hall '-P 2yn'
_space_group_name_H-M_alt 'P 1 21/n 1'
_symmetry_space_group_name_Hall '-P 2yn'
_symmetry_space_group_name_H-M 'P 1 21/n 1'
_atom_sites_solution_hydrogens mixed
_audit_creation_method SHELXL-2013
_cell_angle_alpha 90
_cell_angle_beta 90.869(3)
_cell_angle_gamma 90
_cell_formula_units_Z 4
_cell_length_a 13.409(3)
_cell_length_b 22.975(5)
_cell_length_c 14.825(3)
_cell_measurement_reflns_used 12726
_cell_measurement_temperature 93
_cell_measurement_theta_max 27.5
_cell_measurement_theta_min 3.1
_cell_volume 4566.6(17)
_computing_structure_refinement 'SHELXL-2013 (Sheldrick, 2013)'
_diffrn_ambient_temperature 93
_diffrn_detector_area_resol_mean 28.5714
_diffrn_measured_fraction_theta_full 0.991
_diffrn_measured_fraction_theta_max 0.981
_diffrn_measurement_device
;
AFC11 (Right): Eulerian 3 circle
;
_diffrn_measurement_device_type
;
Rigaku Saturn724+ (4x4 bin mode)
;
_diffrn_measurement_method 'profile data from \w-scans'
_diffrn_radiation_type MoK\a
_diffrn_radiation_wavelength 0.71075
_diffrn_reflns_av_R_equivalents 0.0312
_diffrn_reflns_av_unetI/netI 0.0328
_diffrn_reflns_Laue_measured_fraction_full 0.991
_diffrn_reflns_Laue_measured_fraction_max 0.981
_diffrn_reflns_limit_h_max 16
_diffrn_reflns_limit_h_min -15
_diffrn_reflns_limit_k_max 29
_diffrn_reflns_limit_k_min -29
_diffrn_reflns_limit_l_max 18
_diffrn_reflns_limit_l_min -19
_diffrn_reflns_number 35638
_diffrn_reflns_point_group_measured_fraction_full 0.991
_diffrn_reflns_point_group_measured_fraction_max 0.981
_diffrn_reflns_theta_full 25.242
_diffrn_reflns_theta_max 27.481
_diffrn_reflns_theta_min 3.063
_diffrn_source 'Rotating Anode'
_exptl_absorpt_coefficient_mu 0.329
_exptl_absorpt_correction_T_max 1.000
_exptl_absorpt_correction_T_min 0.919
_exptl_absorpt_correction_type multi-scan
_exptl_crystal_colour brown
_exptl_crystal_density_diffrn 1.828
_exptl_crystal_description Prism
_exptl_crystal_F_000 2512
_exptl_crystal_size_max 0.13
_exptl_crystal_size_mid 0.10
_exptl_crystal_size_min 0.09
_refine_diff_density_max 0.393
_refine_diff_density_min -0.504
_refine_diff_density_rms 0.070
_refine_ls_extinction_method none
_refine_ls_goodness_of_fit_ref 1.069
_refine_ls_hydrogen_treatment mixed
_refine_ls_matrix_type full
_refine_ls_number_parameters 873
_refine_ls_number_reflns 10268
_refine_ls_number_restraints 14
_refine_ls_restrained_S_all 1.071
_refine_ls_R_factor_all 0.0601
_refine_ls_R_factor_gt 0.0482
_refine_ls_shift/su_max 0.001
_refine_ls_shift/su_mean 0.000
_refine_ls_structure_factor_coef Fsqd
_refine_ls_weighting_details
;
 w=1/[\s^2^(Fo^2^)+(0.1000P)^2^]
 where P=(Fo^2^+2Fc^2^)/3
;
_refine_ls_weighting_scheme calc
_refine_ls_wR_factor_gt 0.1374
_refine_ls_wR_factor_ref 0.1506
_reflns_Friedel_coverage 0.000
_reflns_number_gt 8410
_reflns_number_total 10268
_reflns_threshold_expression 'I > 2\s(I)'
_cod_data_source_file jo7b01893_si_002.cif
_cod_data_source_block shelxl
_cod_depositor_comments
;
The following automatic conversions were performed:

'_exptl_absorpt_correction_type' value 'Multi-scan' changed to
'multi-scan' according to
/home/data/users/saulius/crontab/automatic-downloads/rss-feeds/ACS/lib/dictionaries/cif_core.dic
dictionary named 'cif_core.dic' version 2.4.2 from 2011-04-26.

Automatic conversion script
Id: cif_fix_values 4973 2017-02-22 13:04:09Z antanas 

 Adding full bibliography for 4033018.cif.
;
_cod_original_cell_volume 4566.6(18)
_cod_database_code 4033018
_shelx_space_group_comment
;
The symmetry employed for this shelxl refinement is uniquely defined
by the following loop, which should always be used as a source of
symmetry information in preference to the above space-group names.
They are only intended as comments.
;
_shelxl_version_number 2013-2

loop_
_space_group_symop_operation_xyz
'x, y, z'
'-x+1/2, y+1/2, -z+1/2'
'-x, -y, -z'
'x-1/2, -y-1/2, z-1/2'

loop_
_atom_site_label
_atom_site_type_symbol
_atom_site_fract_x
_atom_site_fract_y
_atom_site_fract_z
_atom_site_U_iso_or_equiv
_atom_site_adp_type
_atom_site_occupancy
_atom_site_site_symmetry_order
_atom_site_calc_flag
_atom_site_refinement_flags_posn
_atom_site_refinement_flags_adp
_atom_site_refinement_flags_occupancy
_atom_site_disorder_assembly
_atom_site_disorder_group
Li1 Li 0.4499(16) 0.6707(11) 0.5116(19) 0.079(5) Uani 0.304(14) 1 d . U P . .
Li2 Li 0.4362(15) 0.7390(10) 0.4230(17) 0.099(5) Uani 0.383(15) 1 d . U P . .
Li3 Li 0.4397(17) 0.6863(13) 0.395(2) 0.094(5) Uani 0.313(14) 1 d . U P . .
C01 C 0.56488(14) 0.66025(8) 0.63226(13) 0.0154(4) Uani 1 1 d . . . . .
C02 C 0.55009(14) 0.60029(8) 0.57668(13) 0.0160(4) Uani 1 1 d . . . . .
C03 C 0.47319(14) 0.68293(8) 0.67707(12) 0.0163(4) Uani 1 1 d . . . . .
C04 C 0.44686(14) 0.57528(8) 0.57832(13) 0.0176(4) Uani 1 1 d . . . . .
C05 C 0.60098(14) 0.71053(8) 0.57761(13) 0.0164(4) Uani 1 1 d . . . . .
C06 C 0.57520(14) 0.60306(8) 0.47924(13) 0.0173(4) Uani 1 1 d . . . . .
C07 C 0.38423(14) 0.65253(9) 0.68028(13) 0.0182(4) Uani 1 1 d . . . . .
C08 C 0.37105(15) 0.59756(9) 0.63000(14) 0.0190(4) Uani 1 1 d . . . . .
C09 C 0.63023(14) 0.70582(9) 0.48905(13) 0.0176(4) Uani 1 1 d . . . . .
C10 C 0.61773(14) 0.65107(9) 0.43876(13) 0.0185(4) Uani 1 1 d . . . . .
C11 C 0.46971(15) 0.74518(9) 0.66547(13) 0.0186(4) Uani 1 1 d . . . . .
C12 C 0.42313(15) 0.55300(8) 0.48988(14) 0.0201(4) Uani 1 1 d . . . . .
C13 C 0.54766(14) 0.76228(8) 0.60460(13) 0.0175(4) Uani 1 1 d . . . . .
C14 C 0.50182(15) 0.56972(8) 0.42878(14) 0.0208(4) Uani 1 1 d . . . . .
C15 C 0.28971(15) 0.68320(10) 0.67701(14) 0.0223(4) Uani 1 1 d . . . . .
C16 C 0.26889(15) 0.59564(9) 0.59739(15) 0.0229(4) Uani 1 1 d . . . . .
C17 C 0.61449(15) 0.75317(9) 0.42609(14) 0.0198(4) Uani 1 1 d . . . . .
C18 C 0.59461(15) 0.66536(10) 0.34540(13) 0.0212(4) Uani 1 1 d . . . . .
C19 C 0.37854(16) 0.77516(9) 0.66307(13) 0.0214(4) Uani 1 1 d . . . . .
C20 C 0.32441(16) 0.54962(8) 0.45845(15) 0.0242(5) Uani 1 1 d . . . . .
C21 C 0.53235(16) 0.80842(8) 0.54444(15) 0.0216(4) Uani 1 1 d . . . . .
C22 C 0.47911(16) 0.58269(9) 0.33886(14) 0.0229(4) Uani 1 1 d . . . . .
C23 C 0.21886(15) 0.64795(10) 0.62677(14) 0.0239(5) Uani 1 1 d . . . . .
C24 C 0.59291(15) 0.72821(10) 0.33722(14) 0.0214(4) Uani 1 1 d . . . . .
C25 C 0.36273(17) 0.82299(9) 0.60008(14) 0.0244(5) Uani 1 1 d . . . . .
C26 C 0.30113(17) 0.56385(9) 0.36487(15) 0.0258(5) Uani 1 1 d . . . . .
C27 C 0.43797(17) 0.83936(8) 0.54251(15) 0.0238(5) Uani 1 1 d . . . . .
C28 C 0.37623(17) 0.57994(9) 0.30661(14) 0.0256(5) Uani 1 1 d . . . . .
C29 C 0.28697(16) 0.74338(10) 0.67030(14) 0.0237(5) Uani 1 1 d . . . . .
C30 C 0.24544(15) 0.57138(9) 0.51366(16) 0.0248(5) Uani 1 1 d . . . . .
C31 C 0.56704(15) 0.80370(9) 0.45305(14) 0.0219(4) Uani 1 1 d . . . . .
C32 C 0.52693(16) 0.63158(10) 0.29627(13) 0.0231(4) Uani 1 1 d . . . . .
C33 C 0.14761(15) 0.67433(11) 0.57122(16) 0.0272(5) Uani 1 1 d . . . . .
C34 C 0.52342(15) 0.75513(10) 0.28000(14) 0.0225(4) Uani 1 1 d . . . . .
C35 C 0.21286(16) 0.77155(10) 0.61100(14) 0.0263(5) Uani 1 1 d . . . . .
C36 C 0.17184(15) 0.59920(10) 0.45512(16) 0.0262(5) Uani 1 1 d . . . . .
C37 C 0.49392(16) 0.83148(9) 0.39372(15) 0.0224(4) Uani 1 1 d . . . . .
C38 C 0.45354(16) 0.65948(10) 0.23710(13) 0.0232(4) Uani 1 1 d . . . . .
C39 C 0.14501(15) 0.73736(10) 0.56312(15) 0.0262(5) Uani 1 1 d . . . . .
C40 C 0.12475(15) 0.64916(10) 0.48326(16) 0.0267(5) Uani 1 1 d . . . . .
C41 C 0.47269(16) 0.80749(9) 0.30922(14) 0.0221(4) Uani 1 1 d . . . . .
C42 C 0.45236(15) 0.71969(10) 0.22894(13) 0.0222(4) Uani 1 1 d . . . . .
C43 C 0.26013(17) 0.82035(9) 0.56855(15) 0.0254(5) Uani 1 1 d . . . . .
C44 C 0.20622(16) 0.59423(9) 0.36288(16) 0.0264(5) Uani 1 1 d . . . . .
C45 C 0.41443(16) 0.85353(8) 0.44908(15) 0.0238(4) Uani 1 1 d . . . . .
C46 C 0.36086(16) 0.62749(9) 0.24345(14) 0.0234(4) Uani 1 1 d . . . . .
C47 C 0.12148(15) 0.75128(10) 0.46924(16) 0.0252(5) Uani 1 1 d . . . . .
C48 C 0.10846(15) 0.69733(10) 0.42029(15) 0.0254(5) Uani 1 1 d . . . . .
C49 C 0.37025(16) 0.80465(9) 0.27688(14) 0.0217(4) Uani 1 1 d . . . . .
C50 C 0.35736(16) 0.75059(9) 0.22719(13) 0.0214(4) Uani 1 1 d . . . . .
C51 C 0.23705(16) 0.83401(9) 0.47893(15) 0.0255(5) Uani 1 1 d . . . . .
C52 C 0.19147(16) 0.63986(10) 0.30220(15) 0.0255(5) Uani 1 1 d . . . . .
C53 C 0.31603(17) 0.85070(8) 0.41764(15) 0.0238(4) Uani 1 1 d . . . . .
C54 C 0.26999(16) 0.65693(9) 0.24189(14) 0.0239(5) Uani 1 1 d . . . . .
C55 C 0.16603(16) 0.79868(10) 0.42846(15) 0.0248(5) Uani 1 1 d . . . . .
C56 C 0.14080(15) 0.69250(9) 0.33202(15) 0.0240(4) Uani 1 1 d . . . . .
C57 C 0.29369(16) 0.82550(9) 0.33009(14) 0.0224(4) Uani 1 1 d . . . . .
C58 C 0.26862(16) 0.71994(9) 0.23336(13) 0.0219(4) Uani 1 1 d . . . . .
C59 C 0.20068(15) 0.79361(9) 0.33635(14) 0.0228(4) Uani 1 1 d . . . . .
C60 C 0.18885(15) 0.74181(9) 0.28900(14) 0.0225(4) Uani 1 1 d . . . . .
C61 C 0.62408(14) 0.60495(9) 0.65617(13) 0.0176(4) Uani 1 1 d . . . . .
C62 C 0.60840(15) 0.57081(8) 0.74275(13) 0.0193(4) Uani 1 1 d . . . . .
C63 C 0.73595(14) 0.60088(9) 0.64063(13) 0.0188(4) Uani 1 1 d . . . . .
C64 C 0.70145(15) 0.54859(8) 0.77161(13) 0.0174(4) Uani 1 1 d . . . . .
C65 C 0.77816(15) 0.56582(8) 0.70891(13) 0.0187(4) Uani 1 1 d . . . . .
C66 C 0.71068(16) 0.51562(9) 0.84998(14) 0.0235(4) Uani 1 1 d . . . . .
H66 H 0.7728 0.5019 0.8689 0.028 Uiso 1 1 calc R U . . .
C67 C 0.87990(15) 0.55300(9) 0.71161(15) 0.0226(4) Uani 1 1 d . . . . .
H67 H 0.9064 0.5286 0.7559 0.027 Uiso 1 1 calc R U . . .
C68 C 0.62670(17) 0.50353(10) 0.89930(15) 0.0279(5) Uani 1 1 d . . . . .
H68 H 0.6320 0.4819 0.9522 0.033 Uiso 1 1 calc R U . . .
C69 C 0.94074(16) 0.57746(10) 0.64693(16) 0.0267(5) Uani 1 1 d . . . . .
H69 H 1.0089 0.5701 0.6481 0.032 Uiso 1 1 calc R U . . .
C70 C 0.53422(17) 0.52382(10) 0.86973(15) 0.0288(5) Uani 1 1 d . . . . .
H70 H 0.4777 0.5145 0.9023 0.035 Uiso 1 1 calc R U . . .
C71 C 0.89952(15) 0.61290(11) 0.58060(15) 0.0282(5) Uani 1 1 d . . . . .
H71 H 0.9410 0.6293 0.5377 0.034 Uiso 1 1 calc R U . . .
C72 C 0.52440(16) 0.55786(10) 0.79219(14) 0.0245(5) Uani 1 1 d . . . . .
H72 H 0.4622 0.5717 0.7739 0.029 Uiso 1 1 calc R U . . .
C73 C 0.79807(15) 0.62465(10) 0.57636(15) 0.0262(5) Uani 1 1 d . . . . .
H73 H 0.7720 0.6483 0.5308 0.031 Uiso 1 1 calc R U . . .
N101 N 0.16919(13) 0.51477(7) 0.74960(11) 0.0212(4) Uani 1 1 d . . . . .
S101 S 0.20101(4) 0.54987(2) 0.83572(3) 0.01825(13) Uani 1 1 d . . . . .
O101 O 0.30018(11) 0.53949(7) 0.86904(11) 0.0288(4) Uani 1 1 d . . . . .
O102 O 0.16984(11) 0.60908(6) 0.82394(10) 0.0254(3) Uani 1 1 d . . . . .
S102 S 0.21540(4) 0.45412(2) 0.72132(3) 0.02070(13) Uani 1 1 d . . . . .
O103 O 0.27279(14) 0.45923(7) 0.64148(12) 0.0395(4) Uani 1 1 d . . . . .
O104 O 0.25243(12) 0.41799(7) 0.79269(11) 0.0285(4) Uani 1 1 d . . . . .
C101 C 0.12014(15) 0.52314(9) 0.92560(14) 0.0200(4) Uani 1 1 d . . . . .
F101 F 0.02461(9) 0.52448(6) 0.89986(9) 0.0319(3) Uani 1 1 d . . . . .
F102 F 0.13004(10) 0.55674(6) 0.99865(8) 0.0294(3) Uani 1 1 d . . . . .
F103 F 0.14322(10) 0.46899(5) 0.94927(9) 0.0308(3) Uani 1 1 d . . . . .
C102 C 0.0991(2) 0.42015(11) 0.68407(19) 0.0392(6) Uani 1 1 d . . . . .
F104 F 0.05454(14) 0.44953(7) 0.61849(12) 0.0555(5) Uani 1 1 d . . . . .
F105 F 0.03561(11) 0.41496(8) 0.75208(14) 0.0560(5) Uani 1 1 d . . . . .
F106 F 0.11939(15) 0.36680(7) 0.65374(14) 0.0639(5) Uani 1 1 d . . . . .
C201 C 0.8664(3) 0.82771(14) 0.4178(2) 0.0261(9) Uani 0.687(3) 1 d . . P A 1
H201 H 0.8218 0.8446 0.3729 0.031 Uiso 0.687(3) 1 calc R U P A 1
H202 H 0.9320 0.8446 0.4100 0.031 Uiso 0.687(3) 1 calc R U P A 1
Cl21 Cl 0.87268(13) 0.75295(5) 0.40211(7) 0.0213(3) Uani 0.687(3) 1 d . . P A 1
Cl22 Cl 0.82259(9) 0.84475(4) 0.52822(5) 0.0358(4) Uani 0.687(3) 1 d . . P A 1
C301 C 0.8451(9) 0.8266(4) 0.4476(13) 0.0411(9) Uiso 0.143(2) 1 d G U P B 2
H302 H 0.8399 0.8492 0.3814 0.0411(9) Uiso 0.143(2) 1 d G U P B 2
H303 H 0.7742 0.8301 0.4854 0.0411(9) Uiso 0.143(2) 1 d G U P B 2
Cl31 Cl 0.8693(8) 0.7510(3) 0.4273(6) 0.0411(9) Uiso 0.143(2) 1 d G U P B 2
Cl32 Cl 0.9421(5) 0.8605(2) 0.5135(3) 0.0411(9) Uiso 0.143(2) 1 d G U P B 2
C401 C 0.905(2) 0.8326(5) 0.4088(5) 0.0411(9) Uiso 0.116(2) 1 d G U P C 3
H402 H 0.9838 0.8398 0.3905 0.0411(9) Uiso 0.116(2) 1 d G U P C 3
H403 H 0.8532 0.8605 0.3680 0.0411(9) Uiso 0.116(2) 1 d G U P C 3
Cl41 Cl 0.8742(15) 0.7579(5) 0.3863(7) 0.0411(9) Uiso 0.116(2) 1 d G U P C 3
Cl42 Cl 0.8907(8) 0.8512(3) 0.5254(4) 0.0411(9) Uiso 0.116(2) 1 d G U P C 3
C501 C 0.890(4) 0.8372(11) 0.445(3) 0.0411(9) Uiso 0.0503(14) 1 d G U P D 4
H502 H 0.9189 0.8350 0.3751 0.0411(9) Uiso 0.0503(14) 1 d G U P D 4
H503 H 0.8195 0.8622 0.4481 0.0411(9) Uiso 0.0503(14) 1 d G U P D 4
Cl51 Cl 0.8665(9) 0.7643(5) 0.4825(10) 0.0411(9) Uiso 0.0503(14) 1 d G U P D 4
Cl52 Cl 0.9818(11) 0.8735(5) 0.5143(9) 0.0411(9) Uiso 0.0503(14) 1 d G U P D 4

loop_
_atom_site_aniso_label
_atom_site_aniso_U_11
_atom_site_aniso_U_22
_atom_site_aniso_U_33
_atom_site_aniso_U_23
_atom_site_aniso_U_13
_atom_site_aniso_U_12
Li1 0.057(9) 0.072(11) 0.107(13) -0.026(10) 0.011(9) -0.003(8)
Li2 0.079(9) 0.093(11) 0.126(13) 0.007(10) 0.018(9) -0.050(9)
Li3 0.069(8) 0.096(10) 0.117(12) -0.025(10) 0.019(9) -0.017(8)
C01 0.0141(9) 0.0176(9) 0.0146(9) -0.0003(7) -0.0005(7) 0.0007(7)
C02 0.0150(9) 0.0170(9) 0.0159(9) 0.0012(7) -0.0032(7) 0.0023(7)
C03 0.0182(10) 0.0201(9) 0.0107(8) -0.0009(7) -0.0014(7) 0.0036(7)
C04 0.0188(10) 0.0125(8) 0.0214(10) 0.0051(7) -0.0052(8) 0.0017(7)
C05 0.0139(9) 0.0179(9) 0.0173(9) 0.0001(7) -0.0037(7) -0.0022(7)
C06 0.0161(10) 0.0188(9) 0.0168(9) -0.0023(7) -0.0028(7) 0.0074(7)
C07 0.0175(10) 0.0222(10) 0.0149(9) 0.0050(7) 0.0026(7) 0.0029(8)
C08 0.0185(10) 0.0186(9) 0.0198(9) 0.0101(7) -0.0025(8) -0.0021(7)
C09 0.0092(9) 0.0241(10) 0.0194(9) 0.0035(8) -0.0005(7) -0.0022(7)
C10 0.0133(9) 0.0271(10) 0.0152(9) -0.0007(8) 0.0012(7) 0.0068(8)
C11 0.0237(10) 0.0203(10) 0.0118(8) -0.0043(7) -0.0041(8) 0.0025(8)
C12 0.0249(11) 0.0092(8) 0.0262(10) -0.0001(7) -0.0065(8) 0.0022(7)
C13 0.0181(10) 0.0170(9) 0.0171(9) -0.0027(7) -0.0075(7) -0.0035(7)
C14 0.0256(11) 0.0144(9) 0.0223(10) -0.0039(8) -0.0055(8) 0.0081(8)
C15 0.0163(10) 0.0338(12) 0.0169(9) 0.0063(8) 0.0053(8) 0.0041(8)
C16 0.0158(10) 0.0251(10) 0.0278(11) 0.0140(8) 0.0002(8) -0.0072(8)
C17 0.0130(9) 0.0255(10) 0.0210(10) 0.0062(8) -0.0008(8) -0.0071(8)
C18 0.0178(10) 0.0311(11) 0.0148(9) -0.0001(8) 0.0045(8) 0.0067(8)
C19 0.0285(11) 0.0217(10) 0.0140(9) -0.0060(7) 0.0002(8) 0.0071(8)
C20 0.0300(12) 0.0103(9) 0.0320(12) 0.0029(8) -0.0117(9) -0.0080(8)
C21 0.0257(11) 0.0131(9) 0.0259(11) -0.0014(8) -0.0050(8) -0.0073(8)
C22 0.0295(11) 0.0206(10) 0.0184(10) -0.0081(8) -0.0035(8) 0.0090(8)
C23 0.0143(10) 0.0347(12) 0.0229(10) 0.0129(9) 0.0038(8) -0.0010(8)
C24 0.0144(10) 0.0321(11) 0.0179(10) 0.0056(8) 0.0051(8) -0.0005(8)
C25 0.0341(12) 0.0156(9) 0.0234(10) -0.0066(8) -0.0035(9) 0.0092(8)
C26 0.0329(12) 0.0132(9) 0.0308(11) -0.0020(8) -0.0145(9) -0.0044(8)
C27 0.0350(12) 0.0113(9) 0.0249(11) -0.0037(8) -0.0064(9) 0.0002(8)
C28 0.0384(13) 0.0153(9) 0.0228(10) -0.0071(8) -0.0129(9) 0.0059(9)
C29 0.0213(11) 0.0342(12) 0.0158(9) 0.0009(8) 0.0053(8) 0.0114(9)
C30 0.0194(10) 0.0205(10) 0.0343(12) 0.0108(9) -0.0055(9) -0.0092(8)
C31 0.0202(10) 0.0201(9) 0.0254(10) 0.0050(8) -0.0035(8) -0.0102(8)
C32 0.0249(11) 0.0289(11) 0.0154(9) -0.0040(8) 0.0007(8) 0.0116(9)
C33 0.0118(10) 0.0397(13) 0.0300(12) 0.0125(10) 0.0035(8) 0.0007(9)
C34 0.0197(10) 0.0300(11) 0.0179(10) 0.0086(8) 0.0049(8) -0.0027(8)
C35 0.0235(11) 0.0338(12) 0.0217(10) 0.0000(9) 0.0067(8) 0.0162(9)
C36 0.0152(10) 0.0266(11) 0.0365(12) 0.0105(9) -0.0097(9) -0.0118(8)
C37 0.0269(11) 0.0142(9) 0.0260(11) 0.0073(8) -0.0020(9) -0.0074(8)
C38 0.0261(11) 0.0331(11) 0.0103(9) -0.0041(8) -0.0022(8) 0.0073(9)
C39 0.0142(10) 0.0377(12) 0.0269(11) 0.0073(9) 0.0068(8) 0.0087(9)
C40 0.0110(10) 0.0377(13) 0.0313(12) 0.0119(10) -0.0038(8) -0.0057(9)
C41 0.0250(11) 0.0189(10) 0.0225(10) 0.0099(8) -0.0012(8) -0.0052(8)
C42 0.0239(11) 0.0310(11) 0.0119(9) 0.0039(8) 0.0006(8) 0.0021(9)
C43 0.0306(12) 0.0209(10) 0.0246(11) -0.0038(8) 0.0012(9) 0.0143(9)
C44 0.0252(11) 0.0206(10) 0.0329(12) 0.0032(9) -0.0151(9) -0.0107(8)
C45 0.0308(12) 0.0109(9) 0.0296(11) 0.0010(8) -0.0042(9) -0.0006(8)
C46 0.0314(12) 0.0226(10) 0.0157(9) -0.0046(8) -0.0079(8) 0.0025(8)
C47 0.0115(10) 0.0344(12) 0.0296(11) 0.0092(9) -0.0001(8) 0.0097(8)
C48 0.0089(9) 0.0339(12) 0.0332(12) 0.0097(9) -0.0055(8) -0.0006(8)
C49 0.0261(11) 0.0190(9) 0.0198(10) 0.0087(8) -0.0027(8) 0.0007(8)
C50 0.0254(11) 0.0259(10) 0.0128(9) 0.0060(8) -0.0036(8) 0.0023(8)
C51 0.0289(12) 0.0195(10) 0.0280(11) 0.0016(8) -0.0005(9) 0.0136(9)
C52 0.0227(11) 0.0258(11) 0.0275(11) 0.0014(9) -0.0152(9) -0.0068(8)
C53 0.0317(12) 0.0125(9) 0.0272(11) 0.0041(8) -0.0025(9) 0.0069(8)
C54 0.0283(12) 0.0235(10) 0.0194(10) -0.0016(8) -0.0121(9) -0.0012(8)
C55 0.0186(10) 0.0285(11) 0.0271(11) 0.0032(9) -0.0037(8) 0.0123(8)
C56 0.0144(10) 0.0278(11) 0.0294(11) 0.0058(9) -0.0117(8) -0.0009(8)
C57 0.0267(11) 0.0161(9) 0.0243(10) 0.0083(8) -0.0050(8) 0.0036(8)
C58 0.0254(11) 0.0245(10) 0.0157(9) 0.0030(8) -0.0089(8) 0.0036(8)
C59 0.0213(11) 0.0223(10) 0.0247(11) 0.0073(8) -0.0073(8) 0.0081(8)
C60 0.0174(10) 0.0274(11) 0.0223(10) 0.0079(8) -0.0089(8) 0.0028(8)
C61 0.0142(10) 0.0206(10) 0.0178(9) 0.0015(7) -0.0027(7) 0.0036(7)
C62 0.0228(10) 0.0170(9) 0.0180(9) 0.0011(7) -0.0047(8) 0.0030(8)
C63 0.0157(10) 0.0218(10) 0.0189(9) -0.0020(7) -0.0042(8) 0.0034(7)
C64 0.0198(10) 0.0141(9) 0.0180(9) -0.0026(7) -0.0067(8) 0.0006(7)
C65 0.0222(10) 0.0145(9) 0.0193(9) -0.0039(7) -0.0068(8) 0.0017(7)
C66 0.0260(11) 0.0204(10) 0.0239(10) 0.0008(8) -0.0091(9) 0.0034(8)
C67 0.0186(10) 0.0192(10) 0.0297(11) -0.0021(8) -0.0083(8) 0.0039(8)
C68 0.0356(12) 0.0292(11) 0.0187(10) 0.0061(8) -0.0049(9) 0.0048(9)
C69 0.0151(10) 0.0291(11) 0.0357(12) -0.0064(9) -0.0050(9) 0.0053(8)
C70 0.0269(12) 0.0361(12) 0.0234(11) 0.0090(9) 0.0030(9) 0.0045(10)
C71 0.0166(11) 0.0401(13) 0.0281(11) 0.0009(10) 0.0003(9) 0.0007(9)
C72 0.0217(11) 0.0293(11) 0.0227(10) 0.0069(9) 0.0014(8) 0.0061(9)
C73 0.0170(10) 0.0362(12) 0.0253(11) 0.0038(9) -0.0019(8) 0.0046(9)
N101 0.0253(9) 0.0192(8) 0.0191(8) -0.0012(7) -0.0004(7) 0.0064(7)
S101 0.0193(3) 0.0156(2) 0.0199(2) 0.00074(17) 0.00401(19) -0.00019(17)
O101 0.0184(8) 0.0299(8) 0.0381(9) -0.0023(7) 0.0007(7) -0.0018(6)
O102 0.0349(9) 0.0155(7) 0.0260(8) 0.0012(6) 0.0091(6) 0.0025(6)
S102 0.0252(3) 0.0149(2) 0.0222(3) 0.00109(18) 0.0057(2) 0.00370(18)
O103 0.0561(11) 0.0277(9) 0.0355(10) 0.0064(7) 0.0286(8) 0.0164(8)
O104 0.0335(9) 0.0218(8) 0.0302(8) 0.0063(6) 0.0043(7) 0.0085(6)
C101 0.0224(10) 0.0187(9) 0.0189(9) 0.0008(7) 0.0010(8) 0.0027(8)
F101 0.0194(6) 0.0461(8) 0.0304(7) 0.0031(6) 0.0039(5) -0.0029(6)
F102 0.0405(8) 0.0285(7) 0.0193(6) -0.0019(5) 0.0033(5) 0.0011(6)
F103 0.0449(8) 0.0184(6) 0.0292(7) 0.0081(5) 0.0100(6) 0.0029(5)
C102 0.0490(16) 0.0234(12) 0.0448(15) -0.0036(10) -0.0087(13) 0.0010(11)
F104 0.0682(11) 0.0412(9) 0.0560(11) -0.0113(8) -0.0347(9) 0.0100(8)
F105 0.0325(8) 0.0538(11) 0.0817(13) 0.0090(9) 0.0001(8) -0.0165(7)
F106 0.0861(13) 0.0232(8) 0.0815(14) -0.0180(8) -0.0280(11) 0.0012(8)
C201 0.046(3) 0.0202(15) 0.0124(14) 0.0023(11) 0.0127(14) 0.0051(14)
Cl21 0.0203(5) 0.0236(5) 0.0201(7) 0.0002(5) -0.0001(7) 0.0055(4)
Cl22 0.0585(9) 0.0328(5) 0.0160(4) -0.0038(3) -0.0044(4) 0.0104(4)

loop_
_atom_type_symbol
_atom_type_description
_atom_type_scat_dispersion_real
_atom_type_scat_dispersion_imag
_atom_type_scat_source
C C 0.0033 0.0016 'International Tables Vol C Tables 4.2.6.8 and 6.1.1.4'
H H 0.0000 0.0000 'International Tables Vol C Tables 4.2.6.8 and 6.1.1.4'
N N 0.0061 0.0033 'International Tables Vol C Tables 4.2.6.8 and 6.1.1.4'
O O 0.0106 0.0060 'International Tables Vol C Tables 4.2.6.8 and 6.1.1.4'
F F 0.0171 0.0103 'International Tables Vol C Tables 4.2.6.8 and 6.1.1.4'
S S 0.1246 0.1234 'International Tables Vol C Tables 4.2.6.8 and 6.1.1.4'
Cl Cl 0.1484 0.1585 'International Tables Vol C Tables 4.2.6.8 and 6.1.1.4'
Li Li -0.0003 0.0001 'International Tables Vol C Tables 4.2.6.8 and 6.1.1.4'

loop_
_geom_angle_atom_site_label_1
_geom_angle_atom_site_label_2
_geom_angle_atom_site_label_3
_geom_angle
Li3 Li1 Li2 38.2(12)
Li3 Li1 C02 125.9(14)
Li2 Li1 C02 148.2(13)
Li3 Li1 C06 88.8(13)
Li2 Li1 C06 115.7(13)
C02 Li1 C06 37.3(4)
Li3 Li1 C01 143.4(14)
Li2 Li1 C01 128.0(12)
C02 Li1 C01 40.5(5)
C06 Li1 C01 67.9(7)
Li3 Li1 C04 125.8(15)
Li2 Li1 C04 163.2(14)
C02 Li1 C04 37.0(4)
C06 Li1 C04 59.7(6)
C01 Li1 C04 67.0(8)
Li3 Li1 C05 111.8(14)
Li2 Li1 C05 92.1(10)
C02 Li1 C05 67.4(7)
C06 Li1 C05 74.6(6)
C01 Li1 C05 36.5(4)
C04 Li1 C05 101.4(10)
Li3 Li1 C03 161.7(16)
Li2 Li1 C03 123.7(13)
C02 Li1 C03 66.6(7)
C06 Li1 C03 101.4(10)
C01 Li1 C03 36.0(4)
C04 Li1 C03 72.5(8)
C05 Li1 C03 57.7(6)
Li3 Li1 C10 71.2(11)
Li2 Li1 C10 86.3(11)
C02 Li1 C10 62.6(5)
C06 Li1 C10 32.5(3)
C01 Li1 C10 74.4(6)
C04 Li1 C10 91.9(8)
C05 Li1 C10 59.9(5)
C03 Li1 C10 109.8(9)
Li3 Li1 C09 82.4(12)
Li2 Li1 C09 75.7(9)
C02 Li1 C09 74.4(6)
C06 Li1 C09 60.2(5)
C01 Li1 C09 61.7(5)
C04 Li1 C09 111.1(9)
C05 Li1 C09 31.9(3)
C03 Li1 C09 89.3(7)
C10 Li1 C09 33.3(3)
Li3 Li1 C08 138.3(14)
Li2 Li1 C08 150.8(12)
C02 Li1 C08 61.0(7)
C06 Li1 C08 90.5(9)
C01 Li1 C08 72.3(8)
C04 Li1 C08 31.1(3)
C05 Li1 C08 108.1(10)
C03 Li1 C08 57.7(6)
C10 Li1 C08 121.9(10)
C09 Li1 C08 131.8(11)
Li3 Li1 C07 156.4(14)
Li2 Li1 C07 133.3(12)
C02 Li1 C07 72.5(8)
C06 Li1 C07 109.4(11)
C01 Li1 C07 59.9(7)
C04 Li1 C07 58.0(6)
C05 Li1 C07 88.1(8)
C03 Li1 C07 30.6(3)
C10 Li1 C07 131.9(11)
C09 Li1 C07 119.3(10)
C08 Li1 C07 32.0(3)
Li3 Li2 Li1 58.6(18)
Li3 Li2 C37 142.9(19)
Li1 Li2 C37 142.9(13)
Li3 Li2 C31 129.2(18)
Li1 Li2 C31 107.7(12)
C37 Li2 C31 36.5(3)
Li3 Li2 C41 113(2)
Li1 Li2 C41 161.5(13)
C37 Li2 C41 34.7(3)
C31 Li2 C41 63.2(5)
Li3 Li2 C17 95.3(16)
Li1 Li2 C17 90.7(11)
C37 Li2 C17 62.8(4)
C31 Li2 C17 33.9(3)
C41 Li2 C17 73.0(5)
Li3 Li2 C34 81.1(18)
Li1 Li2 C34 128.8(14)
C37 Li2 C34 62.2(5)
C31 Li2 C34 72.8(5)
C41 Li2 C34 34.9(3)
C17 Li2 C34 60.9(5)
Li3 Li2 C24 72.9(15)
Li1 Li2 C24 100.6(12)
C37 Li2 C24 72.9(5)
C31 Li2 C24 61.5(4)
C41 Li2 C24 61.0(5)
C17 Li2 C24 34.7(3)
C34 Li2 C24 32.7(3)
Li3 Li2 C45 169(2)
Li1 Li2 C45 131.9(14)
C37 Li2 C45 32.7(3)
C31 Li2 C45 55.2(5)
C41 Li2 C45 58.2(5)
C17 Li2 C45 88.5(6)
C34 Li2 C45 91.7(7)
C24 Li2 C45 105.5(6)
Li3 Li2 C21 139(2)
Li1 Li2 C21 89.3(11)
C37 Li2 C21 55.0(5)
C31 Li2 C21 32.1(3)
C41 Li2 C21 88.9(6)
C17 Li2 C21 56.5(4)
C34 Li2 C21 104.8(6)
C24 Li2 C21 90.1(6)
C45 Li2 C21 51.6(4)
Li3 Li2 C49 106(2)
Li1 Li2 C49 160.1(11)
C37 Li2 C49 57.0(5)
C31 Li2 C49 91.8(7)
C41 Li2 C49 31.5(3)
C17 Li2 C49 104.2(7)
C34 Li2 C49 52.9(5)
C24 Li2 C49 85.2(7)
C45 Li2 C49 62.8(6)
C21 Li2 C49 109.9(8)
Li2 Li3 Li1 83(2)
Li2 Li3 C18 110.1(16)
Li1 Li3 C18 102.6(15)
Li2 Li3 C32 138.9(19)
Li1 Li3 C32 119.2(17)
C18 Li3 C32 35.7(4)
Li2 Li3 C24 77.0(14)
Li1 Li3 C24 111.9(14)
C18 Li3 C24 35.7(4)
C32 Li3 C24 63.0(6)
Li2 Li3 C38 124(2)
Li1 Li3 C38 152.2(18)
C18 Li3 C38 63.2(7)
C32 Li3 C38 35.9(4)
C24 Li3 C38 71.5(7)
Li2 Li3 C34 69.7(16)
Li1 Li3 C34 137.6(15)
C18 Li3 C34 60.5(6)
C32 Li3 C34 71.3(8)
C24 Li3 C34 32.0(4)
C38 Li3 C34 58.7(7)
Li2 Li3 C42 92(2)
Li1 Li3 C42 170.1(15)
C18 Li3 C42 71.3(8)
C32 Li3 C42 60.5(7)
C24 Li3 C42 58.6(6)
C38 Li3 C42 31.9(4)
C34 Li3 C42 32.6(4)
Li2 Li3 C10 104.7(18)
Li1 Li3 C10 68.7(12)
C18 Li3 C10 33.9(4)
C32 Li3 C10 60.4(6)
C24 Li3 C10 55.5(5)
C38 Li3 C10 94.4(8)
C34 Li3 C10 87.0(7)
C42 Li3 C10 104.8(8)
Li2 Li3 C22 170.3(18)
Li1 Li3 C22 96.7(15)
C18 Li3 C22 60.4(6)
C32 Li3 C22 33.9(4)
C24 Li3 C22 94.2(8)
C38 Li3 C22 55.6(6)
C34 Li3 C22 104.8(9)
C42 Li3 C22 87.0(9)
C10 Li3 C22 66.5(7)
C05 C01 C03 104.23(15)
C05 C01 C61 126.39(17)
C03 C01 C61 127.53(17)
C05 C01 C02 114.86(16)
C03 C01 C02 115.28(15)
C61 C01 C02 58.11(12)
C05 C01 Li1 73.9(6)
C03 C01 Li1 76.7(6)
C61 C01 Li1 126.1(6)
C02 C01 Li1 68.1(6)
C06 C02 C04 104.74(15)
C06 C02 C61 126.12(16)
C04 C02 C61 126.96(17)
C06 C02 C01 115.49(16)
C04 C02 C01 115.12(15)
C61 C02 C01 58.36(12)
C06 C02 Li1 72.7(6)
C04 C02 Li1 75.1(6)
C61 C02 Li1 129.7(6)
C01 C02 Li1 71.4(6)
C07 C03 C11 118.60(17)
C07 C03 C01 123.56(17)
C11 C03 C01 108.49(16)
C07 C03 Li1 83.2(5)
C11 C03 Li1 89.5(6)
C01 C03 Li1 67.4(5)
C08 C04 C12 118.89(18)
C08 C04 C02 123.69(18)
C12 C04 C02 108.24(17)
C08 C04 Li1 84.7(5)
C12 C04 Li1 87.4(6)
C02 C04 Li1 67.8(5)
C09 C05 C13 118.44(17)
C09 C05 C01 123.62(17)
C13 C05 C01 108.63(17)
C09 C05 Li1 80.4(6)
C13 C05 Li1 90.5(6)
C01 C05 Li1 69.6(7)
C10 C06 C14 118.66(18)
C10 C06 C02 123.75(17)
C14 C06 C02 108.48(17)
C10 C06 Li1 82.0(6)
C14 C06 Li1 88.4(6)
C02 C06 Li1 69.9(7)
C03 C07 C15 120.46(18)
C03 C07 C08 120.75(17)
C15 C07 C08 107.52(17)
C03 C07 Li1 66.2(5)
C15 C07 Li1 101.0(5)
C08 C07 Li1 72.7(5)
C04 C08 C16 120.32(19)
C04 C08 C07 120.93(17)
C16 C08 C07 107.49(17)
C04 C08 Li1 64.2(5)
C16 C08 Li1 100.5(5)
C07 C08 Li1 75.3(5)
C05 C09 C17 120.93(18)
C05 C09 C10 121.16(18)
C17 C09 C10 107.57(17)
C05 C09 Li1 67.7(6)
C17 C09 Li1 101.0(6)
C10 C09 Li1 72.4(5)
C06 C10 C18 120.72(19)
C06 C10 C09 120.46(18)
C18 C10 C09 108.12(18)
C06 C10 Li1 65.5(6)
C18 C10 Li1 100.7(6)
C09 C10 Li1 74.2(5)
C06 C10 Li3 88.4(7)
C18 C10 Li3 60.6(7)
C09 C10 Li3 87.5(6)
Li1 C10 Li3 40.1(9)
C19 C11 C03 121.11(19)
C19 C11 C13 119.26(18)
C03 C11 C13 108.77(17)
C20 C12 C04 121.22(19)
C20 C12 C14 119.97(19)
C04 C12 C14 108.75(17)
C20 C12 Li1 102.4(5)
C04 C12 Li1 61.1(6)
C14 C12 Li1 73.6(5)
C21 C13 C11 120.24(18)
C21 C13 C05 120.99(19)
C11 C13 C05 108.33(17)
C22 C14 C06 121.2(2)
C22 C14 C12 120.15(19)
C06 C14 C12 108.20(17)
C22 C14 Li1 101.3(6)
C06 C14 Li1 59.5(5)
C12 C14 Li1 75.6(5)
C29 C15 C23 120.33(19)
C29 C15 C07 120.60(19)
C23 C15 C07 108.18(19)
C30 C16 C08 120.7(2)
C30 C16 C23 120.10(19)
C08 C16 C23 108.37(18)
C31 C17 C09 120.46(19)
C31 C17 C24 120.21(18)
C09 C17 C24 108.14(18)
C31 C17 Li2 70.1(6)
C09 C17 Li2 92.6(6)
C24 C17 Li2 75.3(6)
C32 C18 C24 120.18(19)
C32 C18 C10 120.1(2)
C24 C18 C10 107.94(18)
C32 C18 Li3 72.3(7)
C24 C18 Li3 78.6(8)
C10 C18 Li3 85.4(8)
C11 C19 C29 119.66(19)
C11 C19 C25 120.34(19)
C29 C19 C25 108.41(18)
C12 C20 C30 119.5(2)
C12 C20 C26 119.6(2)
C30 C20 C26 108.39(19)
C13 C21 C31 119.70(19)
C13 C21 C27 120.22(19)
C31 C21 C27 108.16(18)
C13 C21 Li2 92.3(5)
C31 C21 Li2 59.3(4)
C27 C21 Li2 82.5(6)
C14 C22 C32 119.49(19)
C14 C22 C28 119.8(2)
C32 C22 C28 108.39(18)
C14 C22 Li3 86.0(7)
C32 C22 Li3 61.2(6)
C28 C22 Li3 87.1(6)
C33 C23 C15 120.0(2)
C33 C23 C16 120.1(2)
C15 C23 C16 108.44(18)
C34 C24 C18 120.14(19)
C34 C24 C17 119.7(2)
C18 C24 C17 108.23(17)
C34 C24 Li3 80.3(8)
C18 C24 Li3 65.7(7)
C17 C24 Li3 89.6(7)
C34 C24 Li2 72.8(6)
C18 C24 Li2 93.9(6)
C17 C24 Li2 70.0(6)
Li3 C24 Li2 30.1(8)
C27 C25 C43 120.7(2)
C27 C25 C19 120.04(18)
C43 C25 C19 107.69(19)
C28 C26 C44 120.26(19)
C28 C26 C20 120.43(19)
C44 C26 C20 107.6(2)
C25 C27 C21 119.89(19)
C25 C27 C45 119.9(2)
C21 C27 C45 107.77(18)
C26 C28 C46 120.34(19)
C26 C28 C22 120.06(19)
C46 C28 C22 107.70(19)
C15 C29 C19 119.42(18)
C15 C29 C35 120.0(2)
C19 C29 C35 107.7(2)
C16 C30 C20 119.23(18)
C16 C30 C36 119.9(2)
C20 C30 C36 108.2(2)
C17 C31 C21 119.32(18)
C17 C31 C37 120.10(19)
C21 C31 C37 108.10(19)
C17 C31 Li2 76.0(7)
C21 C31 Li2 88.6(6)
C37 C31 Li2 70.5(7)
C18 C32 C22 119.71(19)
C18 C32 C38 119.9(2)
C22 C32 C38 107.77(19)
C18 C32 Li3 72.0(6)
C22 C32 Li3 84.9(7)
C38 C32 Li3 78.2(8)
C23 C33 C39 119.9(2)
C23 C33 C40 119.4(2)
C39 C33 C40 108.51(19)
C24 C34 C41 119.85(19)
C24 C34 C42 119.6(2)
C41 C34 C42 108.21(18)
C24 C34 Li2 74.4(6)
C41 C34 Li2 68.8(6)
C42 C34 Li2 92.7(5)
C24 C34 Li3 67.7(6)
C41 C34 Li3 95.7(6)
C42 C34 Li3 73.5(6)
Li2 C34 Li3 29.1(7)
C39 C35 C43 120.5(2)
C39 C35 C29 119.3(2)
C43 C35 C29 107.9(2)
C40 C36 C30 119.7(2)
C40 C36 C44 120.2(2)
C30 C36 C44 107.8(2)
C41 C37 C45 120.40(19)
C41 C37 C31 119.8(2)
C45 C37 C31 107.84(19)
C41 C37 Li2 74.9(7)
C45 C37 Li2 87.9(6)
C31 C37 Li2 72.9(6)
C42 C38 C46 120.17(19)
C42 C38 C32 119.84(19)
C46 C38 C32 108.07(19)
C42 C38 Li3 80.3(7)
C46 C38 Li3 89.3(6)
C32 C38 Li3 65.9(7)
C35 C39 C33 120.4(2)
C35 C39 C47 119.6(2)
C33 C39 C47 107.6(2)
C36 C40 C33 120.7(2)
C36 C40 C48 120.1(2)
C33 C40 C48 107.4(2)
C37 C41 C49 119.6(2)
C37 C41 C34 120.38(19)
C49 C41 C34 108.07(18)
C37 C41 Li2 70.4(6)
C49 C41 Li2 90.0(5)
C34 C41 Li2 76.3(7)
C38 C42 C34 120.33(18)
C38 C42 C50 119.69(19)
C34 C42 C50 107.55(19)
C38 C42 Li3 67.8(6)
C34 C42 Li3 73.9(6)
C50 C42 Li3 95.2(6)
C51 C43 C35 120.0(2)
C51 C43 C25 119.6(2)
C35 C43 C25 108.33(18)
C52 C44 C26 119.4(2)
C52 C44 C36 120.3(2)
C26 C44 C36 108.00(18)
C53 C45 C37 119.7(2)
C53 C45 C27 119.9(2)
C37 C45 C27 108.13(18)
C53 C45 Li2 90.6(5)
C37 C45 Li2 59.4(4)
C27 C45 Li2 84.0(6)
C54 C46 C38 120.24(19)
C54 C46 C28 119.4(2)
C38 C46 C28 108.07(18)
C55 C47 C48 120.3(2)
C55 C47 C39 120.0(2)
C48 C47 C39 108.29(19)
C56 C48 C47 120.3(2)
C56 C48 C40 119.7(2)
C47 C48 C40 108.2(2)
C57 C49 C41 120.1(2)
C57 C49 C50 119.95(19)
C41 C49 C50 108.12(18)
C57 C49 Li2 88.5(5)
C41 C49 Li2 58.5(4)
C50 C49 Li2 88.0(5)
C58 C50 C49 119.74(19)
C58 C50 C42 120.13(19)
C49 C50 C42 108.05(18)
C43 C51 C55 120.0(2)
C43 C51 C53 120.0(2)
C55 C51 C53 107.66(19)
C44 C52 C54 120.4(2)
C44 C52 C56 119.4(2)
C54 C52 C56 108.02(19)
C45 C53 C57 120.00(19)
C45 C53 C51 119.8(2)
C57 C53 C51 108.13(19)
C46 C54 C52 120.19(19)
C46 C54 C58 119.66(19)
C52 C54 C58 108.40(19)
C47 C55 C51 119.9(2)
C47 C55 C59 119.5(2)
C51 C55 C59 108.22(19)
C48 C56 C60 119.8(2)
C48 C56 C52 120.33(19)
C60 C56 C52 107.5(2)
C49 C57 C53 120.14(19)
C49 C57 C59 120.4(2)
C53 C57 C59 108.12(18)
C50 C58 C60 120.17(19)
C50 C58 C54 120.11(19)
C60 C58 C54 107.70(18)
C60 C59 C57 119.47(19)
C60 C59 C55 120.5(2)
C57 C59 C55 107.87(18)
C59 C60 C58 120.29(19)
C59 C60 C56 119.6(2)
C58 C60 C56 108.35(19)
C62 C61 C63 104.16(15)
C62 C61 C02 121.10(17)
C63 C61 C02 120.44(17)
C62 C61 C01 122.91(17)
C63 C61 C01 121.47(17)
C02 C61 C01 63.53(12)
C72 C62 C64 119.02(18)
C72 C62 C61 132.90(18)
C64 C62 C61 108.06(17)
C73 C63 C65 118.74(18)
C73 C63 C61 133.03(18)
C65 C63 C61 108.23(17)
C66 C64 C62 121.21(19)
C66 C64 C65 128.93(18)
C62 C64 C65 109.85(17)
C67 C65 C63 121.62(19)
C67 C65 C64 128.74(18)
C63 C65 C64 109.62(17)
C68 C66 C64 119.29(19)
C69 C67 C65 118.65(19)
C66 C68 C70 119.8(2)
C71 C69 C67 119.75(19)
C68 C70 C72 121.4(2)
C69 C71 C73 121.8(2)
C62 C72 C70 119.28(19)
C63 C73 C71 119.4(2)
S101 N101 S102 124.52(11)
O101 S101 O102 117.89(9)
O101 S101 N101 115.86(9)
O102 S101 N101 108.34(9)
O101 S101 C101 104.45(10)
O102 S101 C101 103.39(9)
N101 S101 C101 105.25(10)
O103 S102 O104 118.48(10)
O103 S102 N101 111.43(10)
O104 S102 N101 116.64(9)
O103 S102 C102 104.70(13)
O104 S102 C102 105.19(11)
N101 S102 C102 96.92(11)
F103 C101 F101 108.47(17)
F103 C101 F102 107.92(16)
F101 C101 F102 107.61(16)
F103 C101 S101 111.55(13)
F101 C101 S101 111.12(14)
F102 C101 S101 110.03(14)
F104 C102 F105 108.4(2)
F104 C102 F106 108.3(2)
F105 C102 F106 107.9(2)
F104 C102 S102 112.35(19)
F105 C102 S102 111.23(18)
F106 C102 S102 108.49(19)
Cl21 C201 Cl22 110.88(19)
Cl32 C301 Cl31 112.3
Cl41 C401 Cl42 112.3
Cl52 C501 Cl51 112.4

loop_
_geom_bond_atom_site_label_1
_geom_bond_atom_site_label_2
_geom_bond_distance
Li1 Li3 1.76(4)
Li1 Li2 2.05(4)
Li1 C02 2.31(3)
Li1 C06 2.34(2)
Li1 C01 2.36(3)
Li1 C04 2.41(3)
Li1 C05 2.42(2)
Li1 C03 2.48(3)
Li1 C10 2.55(2)
Li1 C09 2.58(2)
Li1 C08 2.66(3)
Li1 C07 2.70(3)
Li2 Li3 1.28(3)
Li2 C37 2.31(2)
Li2 C31 2.338(18)
Li2 C41 2.36(2)
Li2 C17 2.413(19)
Li2 C34 2.46(2)
Li2 C24 2.48(2)
Li2 C45 2.68(3)
Li2 C21 2.72(2)
Li2 C49 2.77(3)
Li3 C18 2.27(2)
Li3 C32 2.27(3)
Li3 C24 2.44(2)
Li3 C38 2.43(3)
Li3 C34 2.60(3)
Li3 C42 2.59(3)
Li3 C10 2.59(3)
Li3 C22 2.58(3)
C01 C05 1.496(3)
C01 C03 1.500(3)
C01 C61 1.537(3)
C01 C02 1.616(3)
C02 C06 1.489(3)
C02 C04 1.499(3)
C02 C61 1.533(3)
C03 C07 1.384(3)
C03 C11 1.441(3)
C04 C08 1.381(3)
C04 C12 1.439(3)
C05 C09 1.380(3)
C05 C13 1.447(3)
C06 C10 1.383(3)
C06 C14 1.446(3)
C07 C15 1.450(3)
C07 C08 1.476(3)
C08 C16 1.446(3)
C09 C17 1.447(3)
C09 C10 1.471(3)
C10 C18 1.451(3)
C11 C19 1.403(3)
C11 C13 1.445(3)
C12 C20 1.399(3)
C12 C14 1.453(3)
C13 C21 1.398(3)
C14 C22 1.395(3)
C15 C29 1.387(3)
C15 C23 1.446(3)
C16 C30 1.392(3)
C16 C23 1.447(3)
C17 C31 1.386(3)
C17 C24 1.462(3)
C18 C32 1.392(3)
C18 C24 1.449(3)
C19 C29 1.434(3)
C19 C25 1.456(3)
C20 C30 1.438(3)
C20 C26 1.455(3)
C21 C31 1.443(3)
C21 C27 1.451(3)
C22 C32 1.443(3)
C22 C28 1.454(3)
C23 C33 1.391(3)
C24 C34 1.395(3)
C25 C27 1.383(3)
C25 C43 1.448(3)
C26 C28 1.387(3)
C26 C44 1.451(3)
C27 C45 1.453(3)
C28 C46 1.451(3)
C29 C35 1.467(3)
C30 C36 1.452(3)
C31 C37 1.455(3)
C32 C38 1.457(3)
C33 C39 1.453(3)
C33 C40 1.455(3)
C34 C41 1.451(3)
C34 C42 1.457(3)
C35 C39 1.389(3)
C35 C43 1.438(3)
C36 C40 1.378(3)
C36 C44 1.454(3)
C37 C41 1.394(3)
C37 C45 1.447(3)
C38 C42 1.389(3)
C38 C46 1.448(3)
C39 C47 1.458(3)
C40 C48 1.462(3)
C41 C49 1.449(3)
C42 C50 1.458(3)
C43 C51 1.395(3)
C44 C52 1.394(3)
C45 C53 1.394(3)
C46 C54 1.393(3)
C47 C55 1.386(3)
C47 C48 1.446(3)
C48 C56 1.389(3)
C49 C57 1.389(3)
C49 C50 1.453(3)
C50 C58 1.387(3)
C51 C55 1.451(3)
C51 C53 1.457(3)
C52 C54 1.446(3)
C52 C56 1.459(3)
C53 C57 1.448(3)
C54 C58 1.453(3)
C55 C59 1.454(3)
C56 C60 1.455(3)
C57 C59 1.451(3)
C58 C60 1.450(3)
C59 C60 1.389(3)
C61 C62 1.522(3)
C61 C63 1.524(3)
C62 C72 1.385(3)
C62 C64 1.409(3)
C63 C73 1.387(3)
C63 C65 1.406(3)
C64 C66 1.391(3)
C64 C65 1.452(3)
C65 C67 1.396(3)
C66 C68 1.380(3)
C67 C69 1.387(3)
C68 C70 1.390(3)
C69 C71 1.385(3)
C70 C72 1.395(3)
C71 C73 1.387(3)
N101 S101 1.5640(18)
N101 S102 1.5841(17)
S101 O101 1.4316(16)
S101 O102 1.4330(15)
S101 C101 1.836(2)
S102 O103 1.4265(17)
S102 O104 1.4280(16)
S102 C102 1.822(3)
C101 F103 1.328(2)
C101 F101 1.331(2)
C101 F102 1.335(2)
C102 F104 1.319(3)
C102 F105 1.335(3)
C102 F106 1.335(3)
C201 Cl21 1.736(3)
C201 Cl22 1.790(3)
C301 Cl32 1.7932
C301 Cl31 1.7934
C401 Cl41 1.7934
C401 Cl42 1.7935
C501 Cl52 1.7926
C501 Cl51 1.7931
